data_4076883
loop_
_publ_author_name
'van der Drift, Robert C.'
'Bouwman, Elisabeth'
'Drent, Eite'
'Kooijman, Huub'
'Spek, Anthony L.'
'van Oort, A. Bart'
'Mul, Wilhelmus P.'

_publ_section_title
;
 Structure, Dynamic Behavior, and Catalytic Activity of a Novel Ruthenium
 Cyclopentadienyl Complex with a Tridentate P,P,O Ligand
;
_journal_issue 16
_journal_name_full Organometallics
_journal_page_first 3401
_journal_paper_doi 10.1021/om020218p
_journal_volume 21
_journal_year 2002
_chemical_compound_source 'see text'
_chemical_formula_moiety 'C34 H34 O4 P2 Ru'
_chemical_formula_sum 'C34 H34 O4 P2 Ru'
_chemical_formula_weight 669.62
_chemical_name_systematic
;
 ?
;
_space_group_IT_number 2
_symmetry_cell_setting triclinic
_symmetry_space_group_name_Hall '-P 1'
_symmetry_space_group_name_H-M 'P -1'
_atom_sites_solution_hydrogens geom
_atom_sites_solution_primary direct
_atom_sites_solution_secondary difmap
_cell_angle_alpha 71.257(10)
_cell_angle_beta 80.242(10)
_cell_angle_gamma 72.942(10)
_cell_formula_units_Z 2
_cell_length_a 9.0341(12)
_cell_length_b 11.7501(12)
_cell_length_c 17.361(2)
_cell_measurement_reflns_used 579
_cell_measurement_temperature 150
_cell_measurement_theta_max 25.0
_cell_measurement_theta_min 2.0
_cell_volume 1662.6(4)
_computing_cell_refinement 'Denzo (Otwinowski & Minor, 1997)'
_computing_data_collection 'Collect (Nonius, 1998)'
_computing_data_reduction 'Denzo (Otwinowski & Minor, 1997)'
_computing_molecular_graphics 'PLATON (Spek, 2001)'
_computing_publication_material 'PLATON (Spek, 2001)'
_computing_structure_refinement 'SHELXL-97 (Sheldrick, 1997)'
_computing_structure_solution 'SHELXS86 (Sheldrick, 1986)'
_diffrn_ambient_temperature 150
_diffrn_detector_area_resol_mean 18.4
_diffrn_measured_fraction_theta_full 0.991
_diffrn_measured_fraction_theta_max 0.991
_diffrn_measurement_device_type 'Nonius Kappa CCD area detector'
_diffrn_measurement_method '\f scans and \w scans with \k offset'
_diffrn_radiation_monochromator graphite
_diffrn_radiation_source 'Rotating Anode'
_diffrn_radiation_type MoKa
_diffrn_radiation_wavelength 0.71073
_diffrn_reflns_av_R_equivalents 0.0696
_diffrn_reflns_av_sigmaI/netI 0.0609
_diffrn_reflns_limit_h_max 11
_diffrn_reflns_limit_h_min -11
_diffrn_reflns_limit_k_max 15
_diffrn_reflns_limit_k_min -13
_diffrn_reflns_limit_l_max 22
_diffrn_reflns_limit_l_min -22
_diffrn_reflns_number 27891
_diffrn_reflns_reduction_process
;
 ?
;
_diffrn_reflns_theta_full 27.48
_diffrn_reflns_theta_max 27.48
_diffrn_reflns_theta_min 1.89
_diffrn_standards_number 0
_exptl_absorpt_coefficient_mu 0.602
_exptl_absorpt_correction_type none
_exptl_crystal_colour yellow
_exptl_crystal_density_diffrn 1.338
_exptl_crystal_density_method 'Not Measured'
_exptl_crystal_description block
_exptl_crystal_F_000 688
_exptl_crystal_size_max 0.20
_exptl_crystal_size_mid 0.15
_exptl_crystal_size_min 0.10
_refine_diff_density_max 0.519
_refine_diff_density_min -0.793
_refine_diff_density_rms 0.075
_refine_ls_abs_structure_Flack none
_refine_ls_extinction_method none
_refine_ls_goodness_of_fit_ref 1.048
_refine_ls_hydrogen_treatment mixed
_refine_ls_matrix_type full
_refine_ls_number_parameters 373
_refine_ls_number_reflns 7558
_refine_ls_number_restraints 0
_refine_ls_restrained_S_all 1.048
_refine_ls_R_factor_all 0.0546
_refine_ls_R_factor_gt 0.0383
_refine_ls_shift/su_max 0.001
_refine_ls_shift/su_mean 0.000
_refine_ls_structure_factor_coef Fsqd
_refine_ls_weighting_details 'w=1/[\s^2^(F~o~^2^)+(0.0424P)^2^] where P=(F~o~^2^+2Fc^2^)/3'
_refine_ls_weighting_scheme calc
_refine_ls_wR_factor_gt 0.0860
_refine_ls_wR_factor_ref 0.0913
_reflns_number_gt 6014
_reflns_number_total 7558
_reflns_threshold_expression I>2\s(I)
_cod_data_source_file om020218p.cif
_cod_data_source_block 3
_cod_depositor_comments
;
The following automatic conversions were performed:

'_symmetry_cell_setting' value 'Triclinic' changed to 'triclinic'
according to /home/saulius/struct/CIF-dictionaries/cif_core.dic
dictionary named 'cif_core.dic' version 2.4.1 from
2010-06-29.

'_atom_sites_solution_hydrogens' value 'geom ' changed
to 'geom' according to
/home/saulius/struct/CIF-dictionaries/cif_core.dic dictionary named
'cif_core.dic' version 2.4.1 from
2010-06-29.

'_atom_sites_solution_primary' value 'direct ' changed
to 'direct' according to
/home/saulius/struct/CIF-dictionaries/cif_core.dic dictionary named
'cif_core.dic' version 2.4.1 from
2010-06-29.

'_atom_sites_solution_secondary' value 'difmap ' changed
to 'difmap' according to
/home/saulius/struct/CIF-dictionaries/cif_core.dic dictionary named
'cif_core.dic' version 2.4.1 from
2010-06-29.

'_refine_ls_hydrogen_treatment' value 'mixed ' changed
to 'mixed' according to
/home/saulius/struct/CIF-dictionaries/cif_core.dic dictionary named
'cif_core.dic' version 2.4.1 from 2010-06-29.

Automatic conversion script
Id: cif_fix_values 1715 2011-07-08 13:25:40Z adriana 
;
_cod_database_code 4076883

loop_
_symmetry_equiv_pos_as_xyz
x,y,z
-x,-y,-z

loop_
_atom_site_aniso_label
_atom_site_aniso_U_11
_atom_site_aniso_U_22
_atom_site_aniso_U_33
_atom_site_aniso_U_23
_atom_site_aniso_U_13
_atom_site_aniso_U_12
Ru1 0.0203(1) 0.0273(1) 0.0338(1) -0.0045(1) -0.0037(1) -0.0095(1)
P2 0.0206(3) 0.0250(3) 0.0259(3) -0.0047(2) -0.0004(2) -0.0069(2)
P5 0.0234(3) 0.0211(3) 0.0282(3) -0.0056(2) -0.0039(3) -0.0074(2)
O17 0.0417(11) 0.0310(9) 0.0424(11) 0.0023(8) 0.0020(9) -0.0087(8)
O27 0.0283(9) 0.0301(8) 0.0380(10) -0.0080(7) -0.0101(8) -0.0039(7)
O37 0.0315(10) 0.0436(10) 0.0287(10) -0.0071(7) 0.0050(8) -0.0124(8)
O47 0.0484(12) 0.0384(10) 0.0535(12) -0.0218(9) -0.0121(9) -0.0129(8)
C3 0.0201(12) 0.0301(12) 0.0280(13) -0.0053(10) -0.0035(10) -0.0068(9)
C4 0.0206(12) 0.0261(11) 0.0302(13) -0.0052(10) -0.0015(10) -0.0091(9)
C11 0.0250(13) 0.0359(13) 0.0269(13) -0.0024(10) -0.0005(10) -0.0138(10)
C12 0.0290(13) 0.0384(14) 0.0323(15) -0.0035(11) -0.0021(11) -0.0134(11)
C13 0.0425(16) 0.0485(16) 0.0356(16) 0.0049(13) -0.0056(13) -0.0234(13)
C14 0.061(2) 0.074(2) 0.0274(15) -0.0082(15) 0.0080(14) -0.0387(17)
C15 0.065(2) 0.0613(19) 0.0381(17) -0.0202(14) 0.0174(15) -0.0287(16)
C16 0.0432(16) 0.0424(15) 0.0365(16) -0.0100(12) 0.0072(13) -0.0148(12)
C18 0.0507(19) 0.0307(14) 0.066(2) 0.0052(13) -0.0062(16) -0.0107(13)
C21 0.0250(12) 0.0275(12) 0.0262(13) -0.0061(10) 0.0049(10) -0.0083(9)
C22 0.0236(12) 0.0323(12) 0.0289(13) -0.0065(10) 0.0068(10) -0.0063(10)
C23 0.0363(15) 0.0320(13) 0.0325(15) -0.0021(11) 0.0016(12) -0.0035(11)
C24 0.0513(18) 0.0279(13) 0.0386(16) -0.0084(11) 0.0102(13) -0.0091(12)
C25 0.0575(19) 0.0338(14) 0.0411(16) -0.0141(12) 0.0079(14) -0.0223(13)
C26 0.0378(15) 0.0370(14) 0.0302(14) -0.0105(11) 0.0034(11) -0.0147(11)
C31 0.0347(14) 0.0239(11) 0.0256(13) -0.0076(9) -0.0047(11) -0.0082(10)
C32 0.0432(15) 0.0244(12) 0.0266(13) -0.0086(10) -0.0042(11) -0.0094(10)
C33 0.0580(18) 0.0282(13) 0.0303(14) -0.0076(11) -0.0008(13) -0.0178(12)
C34 0.074(2) 0.0294(13) 0.0315(15) -0.0054(11) -0.0155(15) -0.0131(13)
C35 0.0586(19) 0.0319(14) 0.0398(16) -0.0089(12) -0.0240(15) -0.0059(13)
C36 0.0421(15) 0.0281(12) 0.0374(15) -0.0093(11) -0.0131(12) -0.0072(11)
C38 0.0399(16) 0.0578(17) 0.0391(16) -0.0144(13) 0.0088(13) -0.0202(13)
C41 0.0318(13) 0.0231(11) 0.0363(14) -0.0075(10) -0.0010(11) -0.0075(10)
C42 0.0408(16) 0.0319(13) 0.0415(16) -0.0126(12) 0.0017(13) -0.0129(11)
C43 0.062(2) 0.0349(15) 0.059(2) -0.0216(13) -0.0036(16) -0.0141(14)
C44 0.079(2) 0.0293(15) 0.078(2) -0.0240(15) -0.010(2) -0.0009(15)
C45 0.069(2) 0.0367(16) 0.067(2) -0.0146(15) -0.0243(18) 0.0112(15)
C46 0.0491(17) 0.0313(14) 0.0471(17) -0.0121(12) -0.0103(14) 0.0000(12)
C48 0.058(2) 0.0618(19) 0.065(2) -0.0344(16) -0.0066(16) -0.0280(16)
C51 0.0309(16) 0.0553(18) 0.075(2) 0.0051(16) -0.0207(16) -0.0262(14)
C52 0.052(2) 0.067(2) 0.065(2) -0.0215(17) 0.0003(17) -0.0423(17)
C53 0.0362(17) 0.0368(15) 0.088(3) -0.0108(16) 0.0020(17) -0.0213(13)
C54 0.059(2) 0.0626(19) 0.054(2) 0.0170(16) -0.0173(17) -0.0492(17)
C55 0.0337(17) 0.065(2) 0.076(2) -0.0214(17) 0.0201(16) -0.0302(15)

loop_
_atom_site_label
_atom_site_type_symbol
_atom_site_thermal_displace_type
_atom_site_fract_x
_atom_site_fract_y
_atom_site_fract_z
_atom_site_occupancy
_atom_site_U_iso_or_equiv
_atom_site_calc_flag
_atom_site_refinement_flags
Ru1 Ru Uani 0.87906(2) 0.25970(2) 0.25529(1) 1.000 0.0273(1) . .
P2 P Uani 0.74808(7) 0.21033(5) 0.17738(4) 1.000 0.0244(2) . .
P5 P Uani 0.64860(7) 0.27759(5) 0.33424(4) 1.000 0.0240(2) . .
O17 O Uani 0.6518(2) 0.46193(15) 0.06771(11) 1.000 0.0424(6) . .
O27 O Uani 0.94735(18) 0.06439(14) 0.30565(10) 1.000 0.0325(5) . .
O37 O Uani 0.37162(19) 0.23068(15) 0.45558(10) 1.000 0.0357(6) . .
O47 O Uani 0.7140(2) 0.42242(15) 0.43108(12) 1.000 0.0433(7) . .
C3 C Uani 0.5364(3) 0.2541(2) 0.20066(14) 1.000 0.0266(7) . .
C4 C Uani 0.5087(3) 0.2297(2) 0.29306(14) 1.000 0.0257(7) . .
C11 C Uani 0.7824(3) 0.2579(2) 0.06627(14) 1.000 0.0298(8) . .
C12 C Uani 0.7364(3) 0.3847(2) 0.02256(15) 1.000 0.0339(8) . .
C13 C Uani 0.7778(3) 0.4245(3) -0.06094(17) 1.000 0.0435(9) . .
C14 C Uani 0.8643(4) 0.3394(3) -0.10065(17) 1.000 0.0524(11) . .
C15 C Uani 0.9094(4) 0.2149(3) -0.05976(18) 1.000 0.0533(11) . .
C16 C Uani 0.8681(3) 0.1756(2) 0.02348(16) 1.000 0.0415(9) . .
C18 C Uani 0.6315(4) 0.5939(2) 0.0323(2) 1.000 0.0536(10) . .
C21 C Uani 0.7978(3) 0.0427(2) 0.21227(14) 1.000 0.0272(7) . .
C22 C Uani 0.9008(3) -0.0064(2) 0.27468(15) 1.000 0.0302(7) . .
C23 C Uani 0.9517(3) -0.1377(2) 0.30470(16) 1.000 0.0371(8) . .
C24 C Uani 0.8950(3) -0.2128(2) 0.27703(17) 1.000 0.0415(9) . .
C25 C Uani 0.7866(3) -0.1634(2) 0.21935(17) 1.000 0.0424(10) . .
C26 C Uani 0.7400(3) -0.0358(2) 0.18675(15) 1.000 0.0344(8) . .
C31 C Uani 0.6443(3) 0.18561(19) 0.44198(14) 1.000 0.0275(7) . .
C32 C Uani 0.5087(3) 0.1704(2) 0.49168(14) 1.000 0.0308(8) . .
C33 C Uani 0.5143(3) 0.0999(2) 0.57285(15) 1.000 0.0379(9) . .
C34 C Uani 0.6572(4) 0.0467(2) 0.60540(17) 1.000 0.0444(9) . .
C35 C Uani 0.7929(4) 0.0616(2) 0.55829(17) 1.000 0.0426(10) . .
C36 C Uani 0.7863(3) 0.1305(2) 0.47667(16) 1.000 0.0351(8) . .
C38 C Uani 0.2317(3) 0.2063(3) 0.50121(17) 1.000 0.0453(9) . .
C41 C Uani 0.5476(3) 0.4367(2) 0.33613(15) 1.000 0.0308(7) . .
C42 C Uani 0.5969(3) 0.4951(2) 0.38259(16) 1.000 0.0374(9) . .
C43 C Uani 0.5283(4) 0.6185(2) 0.37826(19) 1.000 0.0498(11) . .
C44 C Uani 0.4098(4) 0.6852(3) 0.3281(2) 1.000 0.0625(11) . .
C45 C Uani 0.3593(4) 0.6314(3) 0.2825(2) 1.000 0.0609(11) . .
C46 C Uani 0.4277(3) 0.5070(2) 0.28657(17) 1.000 0.0438(9) . .
C48 C Uani 0.7743(4) 0.4779(3) 0.4772(2) 1.000 0.0546(11) . .
C51 C Uani 1.1063(3) 0.2854(3) 0.2704(2) 1.000 0.0542(10) . .
C52 C Uani 0.9921(4) 0.3744(3) 0.2951(2) 1.000 0.0553(12) . .
C53 C Uani 0.9039(3) 0.4467(3) 0.2289(2) 1.000 0.0537(13) . .
C54 C Uani 0.9673(4) 0.4022(3) 0.1622(2) 1.000 0.0578(11) . .
C55 C Uani 1.0959(3) 0.2996(3) 0.1875(2) 1.000 0.0571(11) . .
H3A H Uiso 0.49360 0.34120 0.17320 1.000 0.0320 calc R
H3B H Uiso 0.48760 0.20450 0.18290 1.000 0.0320 calc R
H4A H Uiso 0.51740 0.14170 0.31860 1.000 0.0310 calc R
H4B H Uiso 0.40410 0.27470 0.30660 1.000 0.0310 calc R
H13 H Uiso 0.74700 0.50830 -0.08960 1.000 0.0520 calc R
H14 H Uiso 0.89290 0.36650 -0.15620 1.000 0.0630 calc R
H15 H Uiso 0.96660 0.15790 -0.08740 1.000 0.0640 calc R
H16 H Uiso 0.89890 0.09150 0.05120 1.000 0.0500 calc R
H18A H Uiso 0.73140 0.61160 0.01700 1.000 0.0800 calc R
H18B H Uiso 0.57510 0.63630 0.07150 1.000 0.0800 calc R
H18C H Uiso 0.57460 0.62180 -0.01520 1.000 0.0800 calc R
H23 H Uiso 1.02420 -0.17350 0.34350 1.000 0.0450 calc R
H24 H Uiso 0.93010 -0.29860 0.29750 1.000 0.0500 calc R
H25 H Uiso 0.74600 -0.21520 0.20290 1.000 0.0510 calc R
H26 H Uiso 0.66900 -0.00180 0.14720 1.000 0.0410 calc R
H33 H Uiso 0.42340 0.08840 0.60500 1.000 0.0450 calc R
H34 H Uiso 0.66150 0.00020 0.66000 1.000 0.0530 calc R
H35 H Uiso 0.88800 0.02600 0.58090 1.000 0.0510 calc R
H36 H Uiso 0.87790 0.14000 0.44460 1.000 0.0420 calc R
H38A H Uiso 0.24000 0.11870 0.51710 1.000 0.0680 calc R
H38B H Uiso 0.14580 0.25000 0.46820 1.000 0.0680 calc R
H38C H Uiso 0.21490 0.23400 0.54910 1.000 0.0680 calc R
H43 H Uiso 0.56190 0.65650 0.40910 1.000 0.0590 calc R
H44 H Uiso 0.36380 0.76810 0.32540 1.000 0.0750 calc R
H45 H Uiso 0.27950 0.67730 0.24880 1.000 0.0730 calc R
H46 H Uiso 0.39240 0.47040 0.25550 1.000 0.0530 calc R
H48A H Uiso 0.82220 0.54020 0.44050 1.000 0.0820 calc R
H48B H Uiso 0.85000 0.41520 0.51120 1.000 0.0820 calc R
H48C H Uiso 0.69100 0.51560 0.51070 1.000 0.0820 calc R
H51 H Uiso 1.18000 0.22450 0.30310 1.000 0.0650 calc R
H52 H Uiso 0.97540 0.38540 0.34690 1.000 0.0670 calc R
H53 H Uiso 0.81750 0.51320 0.22950 1.000 0.0640 calc R
H54 H Uiso 0.93170 0.43410 0.11030 1.000 0.0690 calc R
H55 H Uiso 1.16050 0.25130 0.15570 1.000 0.0690 calc R

loop_
_atom_type_symbol
_atom_type_description
_atom_type_scat_dispersion_real
_atom_type_scat_dispersion_imag
_atom_type_scat_source
Ru Ru -1.2594 0.8363 'International Tables Vol C Tables 4.2.6.8 and 6.1.1.4'
P P 0.1023 0.0942 'International Tables Vol C Tables 4.2.6.8 and 6.1.1.4'
O O 0.0106 0.0060 'International Tables Vol C Tables 4.2.6.8 and 6.1.1.4'
H H 0.0000 0.0000 'International Tables Vol C Tables 4.2.6.8 and 6.1.1.4'
C C 0.0033 0.0016 'International Tables Vol C Tables 4.2.6.8 and 6.1.1.4'

loop_
_geom_angle_atom_site_label_1
_geom_angle_atom_site_label_2
_geom_angle_atom_site_label_3
_geom_angle
_geom_angle_publ_flag
P2 Ru1 P5 82.99(3) yes
P2 Ru1 O27 82.38(5) yes
P2 Ru1 C51 145.53(9) yes
P2 Ru1 C52 158.59(9) yes
P2 Ru1 C53 121.71(9) yes
P2 Ru1 C54 98.69(10) yes
P2 Ru1 C55 110.07(9) yes
P5 Ru1 O27 92.91(5) yes
P5 Ru1 C51 131.48(9) yes
P5 Ru1 C52 101.56(9) yes
P5 Ru1 C53 99.43(9) yes
P5 Ru1 C54 129.15(10) yes
P5 Ru1 C55 161.24(9) yes
O27 Ru1 C51 93.66(10) yes
O27 Ru1 C52 117.90(10) yes
O27 Ru1 C53 153.94(9) yes
O27 Ru1 C54 137.88(11) yes
O27 Ru1 C55 101.94(10) yes
C51 Ru1 C52 35.47(13) yes
C51 Ru1 C53 61.05(12) yes
C51 Ru1 C54 62.06(13) yes
C51 Ru1 C55 37.13(12) yes
C52 Ru1 C53 37.11(12) yes
C52 Ru1 C54 62.08(13) yes
C52 Ru1 C55 61.37(13) yes
C53 Ru1 C54 37.48(13) yes
C53 Ru1 C55 62.46(12) yes
C54 Ru1 C55 37.91(13) yes
Ru1 P2 C3 113.22(8) yes
Ru1 P2 C11 120.95(9) yes
Ru1 P2 C21 103.13(9) yes
C3 P2 C11 106.46(12) yes
C3 P2 C21 103.53(12) yes
C11 P2 C21 108.05(11) yes
Ru1 P5 C4 110.28(8) yes
Ru1 P5 C31 119.37(9) yes
Ru1 P5 C41 114.59(9) yes
C4 P5 C31 102.94(12) yes
C4 P5 C41 103.62(12) yes
C31 P5 C41 104.34(11) yes
C12 O17 C18 118.4(2) yes
Ru1 O27 C22 119.20(15) yes
C32 O37 C38 117.8(2) yes
C42 O47 C48 118.6(2) yes
P2 C3 C4 106.43(18) yes
P5 C4 C3 112.09(19) yes
P2 C11 C12 119.61(18) yes
P2 C11 C16 122.17(18) yes
C12 C11 C16 117.8(2) no
O17 C12 C11 115.4(2) yes
O17 C12 C13 124.2(2) yes
C11 C12 C13 120.4(2) no
C12 C13 C14 119.7(3) no
C13 C14 C15 121.2(3) no
C14 C15 C16 118.9(3) no
C11 C16 C15 121.9(2) no
P2 C21 C22 112.53(18) yes
P2 C21 C26 126.8(2) yes
C22 C21 C26 120.6(2) no
O27 C22 C21 122.6(2) yes
O27 C22 C23 120.1(2) yes
C21 C22 C23 117.2(2) no
C22 C23 C24 120.7(2) no
C23 C24 C25 121.5(2) no
C24 C25 C26 118.8(2) no
C21 C26 C25 121.0(2) no
P5 C31 C32 124.3(2) yes
P5 C31 C36 117.4(2) yes
C32 C31 C36 118.2(2) no
O37 C32 C31 116.0(2) yes
O37 C32 C33 122.9(2) yes
C31 C32 C33 121.1(2) no
C32 C33 C34 119.1(3) no
C33 C34 C35 121.1(3) no
C34 C35 C36 119.3(3) no
C31 C36 C35 121.0(3) no
P5 C41 C42 121.2(2) yes
P5 C41 C46 120.92(19) yes
C42 C41 C46 117.7(2) no
O47 C42 C41 115.9(2) yes
O47 C42 C43 123.4(3) yes
C41 C42 C43 120.7(3) no
C42 C43 C44 119.8(3) no
C43 C44 C45 120.9(3) no
C44 C45 C46 119.6(3) no
C41 C46 C45 121.2(3) no
Ru1 C51 C52 72.4(2) yes
Ru1 C51 C55 70.34(17) yes
C52 C51 C55 109.5(3) no
Ru1 C52 C51 72.2(2) yes
Ru1 C52 C53 68.9(2) yes
C51 C52 C53 108.0(3) no
Ru1 C53 C52 74.0(2) yes
Ru1 C53 C54 70.9(2) yes
C52 C53 C54 108.5(3) no
Ru1 C54 C53 71.6(2) yes
Ru1 C54 C55 72.68(19) yes
C53 C54 C55 107.6(3) no
Ru1 C55 C51 72.54(18) yes
Ru1 C55 C54 69.40(19) yes
C51 C55 C54 106.3(3) no
P2 C3 H3A 110.44 no
P2 C3 H3B 110.42 no
C4 C3 H3A 110.46 no
C4 C3 H3B 110.40 no
H3A C3 H3B 108.69 no
P5 C4 H4A 109.19 no
P5 C4 H4B 109.22 no
C3 C4 H4A 109.17 no
C3 C4 H4B 109.21 no
H4A C4 H4B 107.87 no
C12 C13 H13 120.12 no
C14 C13 H13 120.21 no
C13 C14 H14 119.39 no
C15 C14 H14 119.39 no
C14 C15 H15 120.52 no
C16 C15 H15 120.53 no
C11 C16 H16 119.06 no
C15 C16 H16 118.99 no
O17 C18 H18A 109.45 no
O17 C18 H18B 109.49 no
O17 C18 H18C 109.49 no
H18A C18 H18B 109.40 no
H18A C18 H18C 109.47 no
H18B C18 H18C 109.53 no
C22 C23 H23 119.72 no
C24 C23 H23 119.59 no
C23 C24 H24 119.22 no
C25 C24 H24 119.26 no
C24 C25 H25 120.59 no
C26 C25 H25 120.58 no
C21 C26 H26 119.50 no
C25 C26 H26 119.51 no
C32 C33 H33 120.42 no
C34 C33 H33 120.46 no
C33 C34 H34 119.47 no
C35 C34 H34 119.41 no
C34 C35 H35 120.35 no
C36 C35 H35 120.33 no
C31 C36 H36 119.49 no
C35 C36 H36 119.47 no
O37 C38 H38A 109.53 no
O37 C38 H38B 109.48 no
O37 C38 H38C 109.49 no
H38A C38 H38B 109.51 no
H38A C38 H38C 109.44 no
H38B C38 H38C 109.37 no
C42 C43 H43 120.11 no
C44 C43 H43 120.08 no
C43 C44 H44 119.59 no
C45 C44 H44 119.46 no
C44 C45 H45 120.22 no
C46 C45 H45 120.16 no
C41 C46 H46 119.42 no
C45 C46 H46 119.35 no
O47 C48 H48A 109.41 no
O47 C48 H48B 109.51 no
O47 C48 H48C 109.47 no
H48A C48 H48B 109.47 no
H48A C48 H48C 109.47 no
H48B C48 H48C 109.51 no
Ru1 C51 H51 123.66 no
C52 C51 H51 125.26 no
C55 C51 H51 125.22 no
Ru1 C52 H52 124.52 no
C51 C52 H52 125.98 no
C53 C52 H52 125.97 no
Ru1 C53 H53 121.03 no
C52 C53 H53 125.77 no
C54 C53 H53 125.75 no
Ru1 C54 H54 121.31 no
C53 C54 H54 126.16 no
C55 C54 H54 126.23 no
Ru1 C55 H55 122.92 no
C51 C55 H55 126.93 no
C54 C55 H55 126.75 no

loop_
_geom_bond_atom_site_label_1
_geom_bond_atom_site_label_2
_geom_bond_distance
_geom_bond_publ_flag
Ru1 P2 2.2396(7) yes
Ru1 P5 2.2844(8) yes
Ru1 O27 2.1153(17) yes
Ru1 C51 2.230(3) yes
Ru1 C52 2.232(4) yes
Ru1 C53 2.167(3) yes
Ru1 C54 2.158(3) yes
Ru1 C55 2.201(3) yes
P2 C3 1.838(3) yes
P2 C11 1.826(2) yes
P2 C21 1.804(2) yes
P5 C4 1.846(3) yes
P5 C31 1.836(2) yes
P5 C41 1.832(2) yes
O17 C12 1.367(3) yes
O17 C18 1.440(3) yes
O27 C22 1.314(3) yes
O37 C32 1.375(3) yes
O37 C38 1.426(3) yes
O47 C42 1.366(3) yes
O47 C48 1.433(4) yes
C3 C4 1.526(3) no
C11 C12 1.409(3) no
C11 C16 1.383(3) no
C12 C13 1.394(4) no
C13 C14 1.374(5) no
C14 C15 1.375(5) no
C15 C16 1.389(4) no
C21 C22 1.413(4) no
C21 C26 1.394(4) no
C22 C23 1.418(3) no
C23 C24 1.376(4) no
C24 C25 1.387(4) no
C25 C26 1.382(3) no
C31 C32 1.396(4) no
C31 C36 1.397(4) no
C32 C33 1.387(3) no
C33 C34 1.387(4) no
C34 C35 1.377(5) no
C35 C36 1.389(4) no
C41 C42 1.406(4) no
C41 C46 1.389(4) no
C42 C43 1.382(3) no
C43 C44 1.380(5) no
C44 C45 1.359(5) no
C45 C46 1.394(4) no
C51 C52 1.359(5) no
C51 C55 1.411(5) no
C52 C53 1.401(5) no
C53 C54 1.390(5) no
C54 C55 1.417(5) no
C3 H3A 0.9700 no
C3 H3B 0.9703 no
C4 H4A 0.9703 no
C4 H4B 0.9691 no
C13 H13 0.9305 no
C14 H14 0.9299 no
C15 H15 0.9302 no
C16 H16 0.9295 no
C18 H18A 0.9600 no
C18 H18B 0.9604 no
C18 H18C 0.9606 no
C23 H23 0.9303 no
C24 H24 0.9293 no
C25 H25 0.9299 no
C26 H26 0.9301 no
C33 H33 0.9303 no
C34 H34 0.9305 no
C35 H35 0.9301 no
C36 H36 0.9302 no
C38 H38A 0.9594 no
C38 H38B 0.9603 no
C38 H38C 0.9604 no
C43 H43 0.9308 no
C44 H44 0.9293 no
C45 H45 0.9300 no
C46 H46 0.9303 no
C48 H48A 0.9601 no
C48 H48B 0.9595 no
C48 H48C 0.9604 no
C51 H51 0.9302 no
C52 H52 0.9303 no
C53 H53 0.9298 no
C54 H54 0.9307 no
C55 H55 0.9302 no

loop_
_geom_contact_atom_site_label_1
_geom_contact_atom_site_label_2
_geom_contact_distance
_geom_contact_site_symmetry_2
_geom_contact_publ_flag
Ru1 O17 3.8598(19) . no
Ru1 O47 3.966(2) . no
Ru1 H36 3.1315 . no
O17 Ru1 3.8598(19) . no
O17 C3 3.071(3) . no
O17 C54 3.313(4) . no
O27 C36 3.300(3) . no
O27 C35 3.297(4) 2_756 no
O37 C41 3.256(3) . no
O37 C4 2.885(3) . no
O47 Ru1 3.966(2) . no
O47 C36 3.152(3) . no
O47 C52 3.196(4) . no
O47 C31 2.971(3) . no
O17 H18C 2.8933 2_665 no
O17 H54 2.6535 . no
O17 H3A 2.4580 . no
O27 H35 2.4376 2_756 no
O27 H36 2.7458 . no
O37 H4A 2.8655 . no
O37 H4B 2.4526 . no
O47 H52 2.5569 . no
C3 O17 3.071(3) . no
C3 C46 3.558(3) . no
C4 O37 2.885(3) . no
C4 C51 3.567(4) 1_455 no
C12 C18 3.528(5) 2_665 no
C12 C54 3.544(4) . no
C13 C54 3.409(5) 2_765 no
C14 C54 3.571(5) 2_765 no
C16 C26 3.405(4) . no
C18 C12 3.528(5) 2_665 no
C23 C38 3.449(4) 2_656 no
C26 C16 3.405(4) . no
C31 O47 2.971(3) . no
C33 C43 3.573(4) 2_666 no
C34 C44 3.550(4) 2_666 no
C35 O27 3.297(4) 2_756 no
C36 O27 3.300(3) . no
C36 O47 3.152(3) . no
C38 C23 3.449(4) 2_656 no
C41 O37 3.256(3) . no
C42 C53 3.560(4) . no
C43 C48 3.566(5) 2_666 no
C43 C33 3.573(4) 2_666 no
C44 C34 3.550(4) 2_666 no
C46 C3 3.558(3) . no
C48 C43 3.566(5) 2_666 no
C51 C4 3.567(4) 1_655 no
C52 O47 3.196(4) . no
C53 C42 3.560(4) . no
C54 C12 3.544(4) . no
C54 O17 3.313(4) . no
C54 C13 3.409(5) 2_765 no
C54 C14 3.571(5) 2_765 no
C3 H46 2.8729 . no
C4 H46 2.6138 . no
C4 H51 2.9625 1_455 no
C12 H18C 2.8583 2_665 no
C12 H54 2.8018 . no
C13 H18C 2.7508 . no
C13 H18A 2.8317 . no
C18 H54 3.0558 . no
C18 H13 2.5657 . no
C21 H4A 3.0404 . no
C21 H16 2.7191 . no
C23 H38C 2.8012 2_656 no
C24 H38C 2.9674 2_656 no
C25 H15 2.9122 2_755 no
C26 H3B 3.0544 . no
C26 H16 2.7728 . no
C32 H43 2.9375 2_666 no
C33 H43 2.8482 2_666 no
C33 H38A 2.7351 . no
C33 H4A 2.9238 2_656 no
C33 H38C 2.7256 . no
C34 H4A 2.9318 2_656 no
C34 H44 2.7524 2_666 no
C35 H38A 2.9280 2_656 no
C36 H38A 2.9729 2_656 no
C38 H33 2.4922 . no
C41 H53 2.9777 . no
C42 H48C 2.9362 2_666 no
C42 H53 3.0283 . no
C43 H48A 2.8221 . no
C43 H48C 2.6880 . no
C43 H48C 2.9511 2_666 no
C46 H3A 3.0676 . no
C46 H4B 2.7061 . no
C48 H52 2.9373 . no
C48 H43 2.5091 . no
C51 H4B 2.8236 1_655 no
C53 H14 3.0950 2_765 no
C54 H13 2.9990 2_765 no
C55 H13 2.9316 2_765 no
H3A O17 2.4580 . no
H3A C46 3.0676 . no
H3A H46 2.3063 . no
H3B C26 3.0544 . no
H4A O37 2.8655 . no
H4A C21 3.0404 . no
H4A C33 2.9238 2_656 no
H4A C34 2.9318 2_656 no
H4A H33 2.5383 2_656 no
H4A H34 2.5514 2_656 no
H4B O37 2.4526 . no
H4B C46 2.7061 . no
H4B C51 2.8236 1_455 no
H4B H46 2.1596 . no
H4B H51 2.2838 1_455 no
H13 C18 2.5657 . no
H13 H18A 2.4846 . no
H13 H18C 2.2537 . no
H13 C54 2.9990 2_765 no
H13 C55 2.9316 2_765 no
H14 C53 3.0950 2_765 no
H15 C25 2.9122 2_755 no
H16 C21 2.7191 . no
H16 C26 2.7728 . no
H18A C13 2.8317 . no
H18A H13 2.4846 . no
H18C C13 2.7508 . no
H18C H13 2.2537 . no
H18C O17 2.8933 2_665 no
H18C C12 2.8583 2_665 no
H33 C38 2.4922 . no
H33 H38A 2.3157 . no
H33 H38C 2.2536 . no
H33 H4A 2.5383 2_656 no
H34 H4A 2.5514 2_656 no
H34 H51 2.5372 2_756 no
H35 O27 2.4376 2_756 no
H35 H36 2.5081 2_756 no
H36 Ru1 3.1315 . no
H36 O27 2.7458 . no
H36 H35 2.5081 2_756 no
H38A C33 2.7351 . no
H38A H33 2.3157 . no
H38A C35 2.9279 2_656 no
H38A C36 2.9729 2_656 no
H38C C33 2.7256 . no
H38C H33 2.2536 . no
H38C C23 2.8012 2_656 no
H38C C24 2.9674 2_656 no
H43 C48 2.5091 . no
H43 H48A 2.4010 . no
H43 H48C 2.2137 . no
H43 C32 2.9375 2_666 no
H43 C33 2.8482 2_666 no
H44 C34 2.7524 2_666 no
H46 C3 2.8729 . no
H46 C4 2.6138 . no
H46 H3A 2.3063 . no
H46 H4B 2.1596 . no
H48A C43 2.8221 . no
H48A H43 2.4010 . no
H48C C43 2.6880 . no
H48C H43 2.2137 . no
H48C C42 2.9362 2_666 no
H48C C43 2.9511 2_666 no
H51 C4 2.9625 1_655 no
H51 H4B 2.2838 1_655 no
H51 H34 2.5372 2_756 no
H52 O47 2.5569 . no
H52 C48 2.9373 . no
H53 C41 2.9777 . no
H53 C42 3.0283 . no
H54 O17 2.6535 . no
H54 C12 2.8018 . no
H54 C18 3.0558 . no

loop_
_geom_hbond_atom_site_label_D
_geom_hbond_atom_site_label_H
_geom_hbond_atom_site_label_A
_geom_hbond_distance_DH
_geom_hbond_distance_HA
_geom_hbond_distance_DA
_geom_hbond_angle_DHA
_geom_hbond_site_symmetry_A
_geom_hbond_publ_flag
C3 H3A O17 0.9700 2.4580 3.071(3) 120.93 . yes
C4 H4B O37 0.9691 2.4526 2.885(3) 106.73 . yes
C35 H35 O27 0.9301 2.4376 3.297(4) 153.68 2_756 yes
C52 H52 O47 0.9303 2.5569 3.196(4) 126.27 . yes

loop_
_geom_torsion_atom_site_label_1
_geom_torsion_atom_site_label_2
_geom_torsion_atom_site_label_3
_geom_torsion_atom_site_label_4
_geom_torsion
_geom_torsion_publ_flag
P5 Ru1 P2 C3 16.31(9) no
P5 Ru1 P2 C11 144.40(10) no
P5 Ru1 P2 C21 -94.88(9) no
O27 Ru1 P2 C3 110.22(10) no
O27 Ru1 P2 C11 -121.69(11) no
O27 Ru1 P2 C21 -0.97(10) no
C51 Ru1 P2 C3 -164.42(18) no
C51 Ru1 P2 C11 -36.33(19) no
C51 Ru1 P2 C21 84.39(18) no
C52 Ru1 P2 C3 -87.5(3) no
C52 Ru1 P2 C11 40.5(3) no
C52 Ru1 P2 C21 161.3(3) no
C53 Ru1 P2 C3 -80.46(13) no
C53 Ru1 P2 C11 47.62(14) no
C53 Ru1 P2 C21 168.35(13) no
C54 Ru1 P2 C3 -112.34(13) no
C54 Ru1 P2 C11 15.75(14) no
C54 Ru1 P2 C21 136.47(13) no
C55 Ru1 P2 C3 -149.80(13) no
C55 Ru1 P2 C11 -21.71(14) no
C55 Ru1 P2 C21 99.02(13) no
P2 Ru1 P5 C4 4.77(8) no
P2 Ru1 P5 C31 123.58(9) no
P2 Ru1 P5 C41 -111.67(10) no
O27 Ru1 P5 C4 -77.18(9) no
O27 Ru1 P5 C31 41.63(10) no
O27 Ru1 P5 C41 166.38(10) no
C51 Ru1 P5 C4 -174.68(14) no
C51 Ru1 P5 C31 -55.87(15) no
C51 Ru1 P5 C41 68.89(15) no
C52 Ru1 P5 C4 163.56(12) no
C52 Ru1 P5 C31 -77.63(13) no
C52 Ru1 P5 C41 47.12(13) no
C53 Ru1 P5 C4 125.86(12) no
C53 Ru1 P5 C31 -115.33(12) no
C53 Ru1 P5 C41 9.42(13) no
C54 Ru1 P5 C4 100.29(15) no
C54 Ru1 P5 C31 -140.90(15) no
C54 Ru1 P5 C41 -16.14(16) no
P2 Ru1 O27 C22 2.88(17) no
P5 Ru1 O27 C22 85.41(17) no
C51 Ru1 O27 C22 -142.69(19) no
C52 Ru1 O27 C22 -169.88(19) no
C53 Ru1 O27 C22 -156.1(2) no
C54 Ru1 O27 C22 -91.7(2) no
C55 Ru1 O27 C22 -106.12(19) no
P2 Ru1 C51 C52 142.22(17) no
P2 Ru1 C51 C55 23.1(3) no
P5 Ru1 C51 C52 -38.8(2) no
P5 Ru1 C51 C55 -157.83(16) no
O27 Ru1 C51 C52 -135.91(19) no
O27 Ru1 C51 C55 105.0(2) no
C52 Ru1 C51 C55 -119.1(3) no
C53 Ru1 C51 C52 37.4(2) no
C53 Ru1 C51 C55 -81.7(2) no
C54 Ru1 C51 C52 80.3(2) no
C54 Ru1 C51 C55 -38.8(2) no
C55 Ru1 C51 C52 119.1(3) no
P2 Ru1 C52 C51 -108.2(3) no
P2 Ru1 C52 C53 10.0(4) no
P5 Ru1 C52 C51 151.40(18) no
P5 Ru1 C52 C53 -90.38(19) no
O27 Ru1 C52 C51 51.8(2) no
O27 Ru1 C52 C53 170.00(17) no
C51 Ru1 C52 C53 118.2(3) no
C53 Ru1 C52 C51 -118.2(3) no
C54 Ru1 C52 C51 -80.2(2) no
C54 Ru1 C52 C53 38.0(2) no
C55 Ru1 C52 C51 -36.9(2) no
C55 Ru1 C52 C53 81.3(2) no
P2 Ru1 C53 C52 -175.72(16) no
P2 Ru1 C53 C54 -59.1(2) no
P5 Ru1 C53 C52 96.74(19) no
P5 Ru1 C53 C54 -146.63(19) no
O27 Ru1 C53 C52 -20.4(3) no
O27 Ru1 C53 C54 96.2(3) no
C51 Ru1 C53 C52 -35.8(2) no
C51 Ru1 C53 C54 80.9(2) no
C52 Ru1 C53 C54 116.6(3) no
C54 Ru1 C53 C52 -116.6(3) no
C55 Ru1 C53 C52 -78.1(2) no
C55 Ru1 C53 C54 38.5(2) no
P2 Ru1 C54 C53 132.40(18) no
P2 Ru1 C54 C55 -111.63(18) no
P5 Ru1 C54 C53 44.4(2) no
P5 Ru1 C54 C55 160.36(15) no
O27 Ru1 C54 C53 -139.37(17) no
O27 Ru1 C54 C55 -23.4(3) no
C51 Ru1 C54 C53 -78.0(2) no
C51 Ru1 C54 C55 38.01(19) no
C52 Ru1 C54 C53 -37.62(19) no
C52 Ru1 C54 C55 78.3(2) no
C53 Ru1 C54 C55 116.0(3) no
C55 Ru1 C54 C53 -116.0(3) no
P2 Ru1 C55 C51 -166.30(17) no
P2 Ru1 C55 C54 78.0(2) no
O27 Ru1 C55 C51 -80.1(2) no
O27 Ru1 C55 C54 164.20(18) no
C51 Ru1 C55 C54 -115.7(3) no
C52 Ru1 C55 C51 35.3(2) no
C52 Ru1 C55 C54 -80.4(2) no
C53 Ru1 C55 C51 77.6(2) no
C53 Ru1 C55 C54 -38.1(2) no
C54 Ru1 C55 C51 115.7(3) no
Ru1 P2 C3 C4 -37.65(17) no
C11 P2 C3 C4 -172.92(16) no
C3 P2 C11 C12 62.3(2) no
C3 P2 C11 C16 -125.2(2) no
C21 P2 C11 C12 173.0(2) no
C21 P2 C11 C16 -14.5(3) no
Ru1 P2 C21 C22 -0.6(2) no
Ru1 P2 C21 C26 176.2(2) no
C3 P2 C21 C22 -118.8(2) no
C3 P2 C21 C26 58.0(3) no
C11 P2 C21 C22 128.5(2) no
C11 P2 C21 C26 -54.7(3) no
Ru1 P2 C11 C16 103.8(2) no
C21 P2 C3 C4 73.29(18) no
Ru1 P2 C11 C12 -68.7(2) no
C31 P5 C4 C3 -158.14(17) no
Ru1 P5 C31 C36 14.7(2) no
C41 P5 C4 C3 93.37(18) no
Ru1 P5 C31 C32 -167.20(17) no
Ru1 P5 C4 C3 -29.72(18) no
C41 P5 C31 C36 -114.8(2) no
Ru1 P5 C41 C42 -76.5(2) no
Ru1 P5 C41 C46 98.3(2) no
C4 P5 C41 C42 163.3(2) no
C4 P5 C41 C46 -21.9(3) no
C31 P5 C41 C42 55.9(2) no
C31 P5 C41 C46 -129.4(2) no
C41 P5 C31 C32 63.3(2) no
C4 P5 C31 C32 -44.7(2) no
C4 P5 C31 C36 137.24(19) no
C18 O17 C12 C11 165.9(3) no
C18 O17 C12 C13 -13.8(4) no
Ru1 O27 C22 C21 -4.4(3) no
Ru1 O27 C22 C23 176.75(19) no
C38 O37 C32 C31 173.0(2) no
C38 O37 C32 C33 -8.0(3) no
C48 O47 C42 C41 177.2(2) no
C48 O47 C42 C43 -3.0(4) no
P2 C3 C4 P5 40.94(19) no
C16 C11 C12 C13 -0.4(4) no
P2 C11 C12 O17 -7.3(3) no
P2 C11 C12 C13 172.4(2) no
C16 C11 C12 O17 179.9(2) no
P2 C11 C16 C15 -172.3(3) no
C12 C11 C16 C15 0.4(4) no
O17 C12 C13 C14 179.5(3) no
C11 C12 C13 C14 -0.2(4) no
C12 C13 C14 C15 0.9(5) no
C13 C14 C15 C16 -1.0(5) no
C14 C15 C16 C11 0.3(5) no
C26 C21 C22 O27 -173.8(2) no
P2 C21 C22 O27 3.2(3) no
P2 C21 C22 C23 -177.9(2) no
C22 C21 C26 C25 -2.6(4) no
C26 C21 C22 C23 5.1(4) no
P2 C21 C26 C25 -179.2(2) no
C21 C22 C23 C24 -3.7(4) no
O27 C22 C23 C24 175.2(2) no
C22 C23 C24 C25 -0.1(4) no
C23 C24 C25 C26 2.7(4) no
C24 C25 C26 C21 -1.3(4) no
P5 C31 C32 O37 -0.7(3) no
P5 C31 C32 C33 -179.68(18) no
C36 C31 C32 C33 -1.6(4) no
P5 C31 C36 C35 178.62(19) no
C36 C31 C32 O37 177.4(2) no
C32 C31 C36 C35 0.4(4) no
C31 C32 C33 C34 1.8(4) no
O37 C32 C33 C34 -177.2(2) no
C32 C33 C34 C35 -0.8(4) no
C33 C34 C35 C36 -0.4(4) no
C34 C35 C36 C31 0.6(4) no
P5 C41 C42 C43 174.5(2) no
P5 C41 C42 O47 -5.7(3) no
C46 C41 C42 O47 179.4(2) no
C46 C41 C42 C43 -0.4(4) no
P5 C41 C46 C45 -174.5(2) no
C42 C41 C46 C45 0.5(4) no
O47 C42 C43 C44 -179.5(3) no
C41 C42 C43 C44 0.2(5) no
C42 C43 C44 C45 -0.1(5) no
C43 C44 C45 C46 0.2(5) no
C44 C45 C46 C41 -0.4(5) no
C52 C51 C55 C54 -0.5(4) no
Ru1 C51 C52 C53 -59.9(2) no
C55 C51 C52 Ru1 60.8(2) no
C55 C51 C52 C53 1.0(4) no
Ru1 C51 C55 C54 61.6(2) no
C52 C51 C55 Ru1 -62.1(2) no
C51 C52 C53 C54 -1.0(4) no
Ru1 C52 C53 C54 -63.0(2) no
C51 C52 C53 Ru1 61.9(3) no
C52 C53 C54 Ru1 64.9(3) no
C52 C53 C54 C55 0.7(4) no
Ru1 C53 C54 C55 -64.2(2) no
C53 C54 C55 C51 -0.1(4) no
Ru1 C54 C55 C51 -63.6(2) no
C53 C54 C55 Ru1 63.5(2) no
